data_7202983
loop_
_publ_author_name
'Du, Miao'
'Li, Cheng-Peng'
'Zhao, Xiao-Jun'
'Yu, Qian'

_publ_section_title
;
 Interplay of coordinative and supramolecular interactions in
 engineering unusual crystalline architectures of low-dimensional
 metal--pamoate complexes under co-ligand intervention
;
_journal_issue 11
_journal_name_full CrystEngComm
_journal_page_first 1011
_journal_paper_doi 10.1039/b707853f
_journal_volume 9
_journal_year 2007
_chemical_formula_sum 'C29 H30 N2 O8'
_chemical_formula_weight 534.55
_chemical_name_systematic
;
?
;
_space_group_IT_number 14
_symmetry_cell_setting monoclinic
_symmetry_space_group_name_Hall '-P 2ybc'
_symmetry_space_group_name_H-M 'P 1 21/c 1'
_atom_sites_solution_hydrogens geom
_atom_sites_solution_primary direct
_atom_sites_solution_secondary difmap
_audit_creation_method SHELXL-97
_cell_angle_alpha 90.00
_cell_angle_beta 106.433(2)
_cell_angle_gamma 90.00
_cell_formula_units_Z 8
_cell_length_a 16.320(2)
_cell_length_b 23.887(3)
_cell_length_c 14.326(2)
_cell_measurement_reflns_used 3148
_cell_measurement_temperature 295(2)
_cell_measurement_theta_max 20.50
_cell_measurement_theta_min 2.14
_cell_volume 5356.7(12)
_computing_cell_refinement 'Bruker APEX II'
_computing_data_collection 'Bruker APEX II'
_computing_data_reduction 'Bruker SAINT'
_computing_molecular_graphics 'Bruker SHELXTL'
_computing_publication_material 'Bruker SHELXTL'
_computing_structure_refinement 'SHELXL-97 (Sheldrick, 1997)'
_computing_structure_solution 'SHELXS-97 (Sheldrick, 1990)'
_diffrn_ambient_temperature 295(2)
_diffrn_measured_fraction_theta_full 0.997
_diffrn_measured_fraction_theta_max 0.997
_diffrn_measurement_device_type 'APEX II CCD area detector'
_diffrn_measurement_method 'phi and omega scans'
_diffrn_radiation_monochromator graphite
_diffrn_radiation_source 'fine-focus sealed tube'
_diffrn_radiation_type MoK\a
_diffrn_radiation_wavelength 0.71073
_diffrn_reflns_av_R_equivalents 0.0418
_diffrn_reflns_av_sigmaI/netI 0.0741
_diffrn_reflns_limit_h_max 17
_diffrn_reflns_limit_h_min -19
_diffrn_reflns_limit_k_max 28
_diffrn_reflns_limit_k_min -28
_diffrn_reflns_limit_l_max 17
_diffrn_reflns_limit_l_min -16
_diffrn_reflns_number 28890
_diffrn_reflns_theta_full 25.03
_diffrn_reflns_theta_max 25.03
_diffrn_reflns_theta_min 1.71
_exptl_absorpt_coefficient_mu 0.097
_exptl_absorpt_correction_T_max 1.000000
_exptl_absorpt_correction_T_min 0.778975
_exptl_absorpt_correction_type multi-scan
_exptl_absorpt_process_details SADABS
_exptl_crystal_colour Pale-Yellow
_exptl_crystal_density_diffrn 1.326
_exptl_crystal_density_meas ?
_exptl_crystal_density_method 'not measured'
_exptl_crystal_description Block
_exptl_crystal_F_000 2256
_exptl_crystal_size_max 0.34
_exptl_crystal_size_mid 0.30
_exptl_crystal_size_min 0.26
_refine_diff_density_max 0.327
_refine_diff_density_min -0.200
_refine_diff_density_rms 0.036
_refine_ls_extinction_coef 0.0034(3)
_refine_ls_extinction_expression Fc^*^=kFc[1+0.001xFc^2^\l^3^/sin(2\q)]^-1/4^
_refine_ls_extinction_method SHELXL
_refine_ls_goodness_of_fit_ref 1.017
_refine_ls_hydrogen_treatment constr
_refine_ls_matrix_type full
_refine_ls_number_parameters 718
_refine_ls_number_reflns 9433
_refine_ls_number_restraints 0
_refine_ls_restrained_S_all 1.017
_refine_ls_R_factor_all 0.0973
_refine_ls_R_factor_gt 0.0483
_refine_ls_shift/su_max 0.001
_refine_ls_shift/su_mean 0.000
_refine_ls_structure_factor_coef Fsqd
_refine_ls_weighting_details 'calc w=1/[\s^2^(Fo^2^)+(0.0452P)^2^+1.4380P] where P=(Fo^2^+2Fc^2^)/3'
_refine_ls_weighting_scheme calc
_refine_ls_wR_factor_gt 0.1195
_refine_ls_wR_factor_ref 0.1467
_reflns_number_gt 5376
_reflns_number_total 9433
_reflns_threshold_expression >2sigma(I)
_cod_data_source_file b707853f.txt
_cod_data_source_block 1
_cod_depositor_comments
;
The following automatic conversions were performed:
'_symmetry_cell_setting' value 'Monoclinic' changed to 'monoclinic'
according to '/home/saulius/struct/CIF-dictionaries/cif_core.dic'
dictionary named 'cif_core.dic' version 2.4.1 from
2010-06-29.

'_exptl_absorpt_correction_type' value 'Multi-Scan' changed
to 'multi-scan' according to
'/home/saulius/struct/CIF-dictionaries/cif_core.dic' dictionary named
'cif_core.dic' version 2.4.1 from 2010-06-29.

Automatic conversion script
Id: cif_fix_enum 1527 2010-12-29 10:47:43Z saulius 

The following automatic conversions were performed:

'_exptl_crystal_density_meas' value 'None' was changed to '?' - the
value is perceived as not measured.

Automatic conversion script
Id: cif_fix_values 3008 2015-01-20 13:52:24Z robertas 
;
_cod_original_cell_volume 5356.6(13)
_cod_original_sg_symbol_H-M P2(1)/c
_cod_database_code 7202983

loop_
_symmetry_equiv_pos_as_xyz
'x, y, z'
'-x, y+1/2, -z+1/2'
'-x, -y, -z'
'x, -y-1/2, z-1/2'

loop_
_atom_site_label
_atom_site_type_symbol
_atom_site_fract_x
_atom_site_fract_y
_atom_site_fract_z
_atom_site_U_iso_or_equiv
_atom_site_adp_type
_atom_site_occupancy
_atom_site_symmetry_multiplicity
_atom_site_calc_flag
_atom_site_refinement_flags
_atom_site_disorder_assembly
_atom_site_disorder_group
O1 O 0.62715(11) 0.20630(9) 0.26499(16) 0.0789(6) Uani 1 1 d . . .
H1 H 0.5759 0.2029 0.2379 0.118 Uiso 1 1 calc R . .
O2 O 0.59225(11) 0.29644(9) 0.25740(14) 0.0731(6) Uani 1 1 d . . .
O3 O 0.71018(10) 0.36988(7) 0.31914(13) 0.0620(5) Uani 1 1 d . . .
H3 H 0.6619 0.3574 0.2957 0.093 Uiso 1 1 calc R . .
O4 O 1.05286(10) 0.43194(8) 0.44488(12) 0.0554(4) Uani 1 1 d . . .
H4 H 1.1032 0.4409 0.4665 0.083 Uiso 1 1 calc R . .
O5 O 1.19558(11) 0.45127(8) 0.57611(14) 0.0696(5) Uani 1 1 d . . .
O6 O 1.19676(11) 0.45968(9) 0.73130(13) 0.0717(5) Uani 1 1 d . . .
H6 H 1.2485 0.4588 0.7394 0.108 Uiso 1 1 calc R . .
O7 O 0.59753(12) 0.21280(9) 0.49665(17) 0.0842(6) Uani 1 1 d . . .
H7 H 0.6477 0.2118 0.5291 0.126 Uiso 1 1 calc R . .
O8 O 0.62254(11) 0.30445(9) 0.50457(15) 0.0762(6) Uani 1 1 d . . .
O9 O 0.49769(11) 0.37226(7) 0.44118(14) 0.0646(5) Uani 1 1 d . . .
H9 H 0.5468 0.3618 0.4669 0.097 Uiso 1 1 calc R . .
O10 O 0.00743(11) 0.43690(8) 0.01694(13) 0.0676(5) Uani 1 1 d . . .
H10 H -0.0443 0.4394 0.0084 0.101 Uiso 1 1 calc R . .
O11 O 0.00792(12) 0.43907(8) 0.17259(14) 0.0688(5) Uani 1 1 d . . .
O12 O 0.15048(11) 0.42108(8) 0.30536(12) 0.0631(5) Uani 1 1 d . . .
H12 H 0.0995 0.4280 0.2824 0.095 Uiso 1 1 calc R . .
O13 O 0.47049(12) 0.18642(9) 0.17934(15) 0.0774(6) Uani 1 1 d . . .
O14 O 0.63601(13) 0.54779(10) 0.21772(15) 0.0840(6) Uani 1 1 d . . .
O15 O 0.15645(12) 0.56576(8) 1.02541(15) 0.0712(5) Uani 1 1 d . . .
O16 O 0.24691(12) 0.69832(9) 0.91668(15) 0.0779(6) Uani 1 1 d . . .
N1 N 0.34030(13) 0.22411(9) 0.11218(14) 0.0526(5) Uani 1 1 d . . .
N2 N 0.55426(15) 0.53214(10) 0.31981(19) 0.0691(7) Uani 1 1 d . . .
N3 N 0.27672(17) 0.56879(10) 0.97737(18) 0.0679(6) Uani 1 1 d . . .
N4 N 0.11812(13) 0.73823(9) 0.85243(14) 0.0515(5) Uani 1 1 d . . .
C1 C 0.64578(17) 0.25941(12) 0.28092(19) 0.0569(7) Uani 1 1 d . . .
C2 C 0.73713(14) 0.27079(10) 0.32883(17) 0.0472(6) Uani 1 1 d . . .
C3 C 0.79367(15) 0.22767(11) 0.35638(17) 0.0502(6) Uani 1 1 d . . .
H3A H 0.7737 0.1910 0.3481 0.060 Uiso 1 1 calc R . .
C4 C 0.88106(14) 0.23749(10) 0.39690(16) 0.0452(6) Uani 1 1 d . . .
C5 C 0.93994(16) 0.19286(11) 0.42397(18) 0.0544(6) Uani 1 1 d . . .
H5 H 0.9198 0.1562 0.4178 0.065 Uiso 1 1 calc R . .
C6 C 1.02482(16) 0.20214(12) 0.45856(19) 0.0612(7) Uani 1 1 d . . .
H6A H 1.0627 0.1724 0.4775 0.073 Uiso 1 1 calc R . .
C7 C 1.05467(16) 0.25727(12) 0.46529(19) 0.0583(7) Uani 1 1 d . . .
H7A H 1.1132 0.2638 0.4875 0.070 Uiso 1 1 calc R . .
C8 C 1.00072(14) 0.30165(11) 0.44032(17) 0.0501(6) Uani 1 1 d . . .
H8 H 1.0229 0.3377 0.4449 0.060 Uiso 1 1 calc R . .
C9 C 0.91105(14) 0.29368(10) 0.40735(15) 0.0417(5) Uani 1 1 d . . .
C10 C 0.85217(14) 0.33915(10) 0.38264(15) 0.0430(6) Uani 1 1 d . . .
C11 C 0.76686(14) 0.32665(10) 0.34381(16) 0.0459(6) Uani 1 1 d . . .
C12 C 0.88216(14) 0.39981(10) 0.39350(17) 0.0479(6) Uani 1 1 d . . .
H12A H 0.9190 0.4058 0.3518 0.057 Uiso 1 1 calc R . .
H12B H 0.8326 0.4238 0.3699 0.057 Uiso 1 1 calc R . .
C13 C 0.92986(14) 0.41838(9) 0.49574(17) 0.0435(6) Uani 1 1 d . . .
C14 C 1.01503(15) 0.43215(9) 0.51788(17) 0.0451(6) Uani 1 1 d . . .
C15 C 1.06384(15) 0.44442(9) 0.61539(17) 0.0472(6) Uani 1 1 d . . .
C16 C 1.15675(16) 0.45224(10) 0.6378(2) 0.0537(7) Uani 1 1 d . . .
C17 C 1.02373(16) 0.44575(10) 0.68721(18) 0.0499(6) Uani 1 1 d . . .
H17 H 1.0554 0.4537 0.7507 0.060 Uiso 1 1 calc R . .
C18 C 0.93597(16) 0.43542(9) 0.66736(18) 0.0476(6) Uani 1 1 d . . .
C19 C 0.89443(18) 0.43678(11) 0.74215(19) 0.0593(7) Uani 1 1 d . . .
H19 H 0.9258 0.4451 0.8056 0.071 Uiso 1 1 calc R . .
C20 C 0.81016(19) 0.42612(12) 0.7222(2) 0.0694(8) Uani 1 1 d . . .
H20 H 0.7837 0.4271 0.7718 0.083 Uiso 1 1 calc R . .
C21 C 0.76265(18) 0.41358(12) 0.6270(2) 0.0688(8) Uani 1 1 d . . .
H21 H 0.7044 0.4068 0.6138 0.083 Uiso 1 1 calc R . .
C22 C 0.79953(16) 0.41102(10) 0.55291(19) 0.0549(7) Uani 1 1 d . . .
H22 H 0.7665 0.4022 0.4903 0.066 Uiso 1 1 calc R . .
C23 C 0.88830(15) 0.42173(9) 0.57081(18) 0.0452(6) Uani 1 1 d . . .
C24 C 0.57330(17) 0.26453(13) 0.48106(19) 0.0597(7) Uani 1 1 d . . .
C25 C 0.48144(15) 0.27224(11) 0.43281(17) 0.0494(6) Uani 1 1 d . . .
C26 C 0.42920(15) 0.22665(11) 0.40396(17) 0.0512(6) Uani 1 1 d . . .
H26 H 0.4529 0.1909 0.4121 0.061 Uiso 1 1 calc R . .
C27 C 0.34089(14) 0.23276(10) 0.36246(16) 0.0455(6) Uani 1 1 d . . .
C28 C 0.28749(16) 0.18549(11) 0.33493(17) 0.0556(7) Uani 1 1 d . . .
H28 H 0.3116 0.1499 0.3407 0.067 Uiso 1 1 calc R . .
C29 C 0.20180(17) 0.19121(12) 0.30036(19) 0.0620(7) Uani 1 1 d . . .
H29 H 0.1671 0.1599 0.2818 0.074 Uiso 1 1 calc R . .
C30 C 0.16608(17) 0.24460(13) 0.29293(19) 0.0623(7) Uani 1 1 d . . .
H30 H 0.1070 0.2485 0.2709 0.075 Uiso 1 1 calc R . .
C31 C 0.21543(15) 0.29116(11) 0.31712(17) 0.0534(6) Uani 1 1 d . . .
H31 H 0.1895 0.3262 0.3111 0.064 Uiso 1 1 calc R . .
C32 C 0.30515(14) 0.28744(10) 0.35106(16) 0.0444(6) Uani 1 1 d . . .
C33 C 0.35920(14) 0.33542(10) 0.37538(16) 0.0458(6) Uani 1 1 d . . .
C34 C 0.44553(15) 0.32672(11) 0.41602(17) 0.0491(6) Uani 1 1 d . . .
C35 C 0.32340(15) 0.39449(10) 0.36142(17) 0.0529(6) Uani 1 1 d . . .
H35A H 0.3703 0.4206 0.3847 0.064 Uiso 1 1 calc R . .
H35B H 0.2851 0.3991 0.4018 0.064 Uiso 1 1 calc R . .
C36 C 0.27542(15) 0.41012(10) 0.25751(17) 0.0476(6) Uani 1 1 d . . .
C37 C 0.31765(15) 0.41351(9) 0.18327(18) 0.0477(6) Uani 1 1 d . . .
C38 C 0.40697(16) 0.40631(11) 0.2027(2) 0.0589(7) Uani 1 1 d . . .
H38 H 0.4398 0.3990 0.2660 0.071 Uiso 1 1 calc R . .
C39 C 0.44567(18) 0.40987(12) 0.1301(2) 0.0702(8) Uani 1 1 d . . .
H39 H 0.5044 0.4049 0.1445 0.084 Uiso 1 1 calc R . .
C40 C 0.3978(2) 0.42096(13) 0.0339(2) 0.0748(9) Uani 1 1 d . . .
H40 H 0.4250 0.4235 -0.0149 0.090 Uiso 1 1 calc R . .
C41 C 0.31263(19) 0.42796(11) 0.0123(2) 0.0628(7) Uani 1 1 d . . .
H41 H 0.2813 0.4351 -0.0516 0.075 Uiso 1 1 calc R . .
C42 C 0.27017(17) 0.42465(10) 0.08557(18) 0.0516(6) Uani 1 1 d . . .
C43 C 0.18153(16) 0.43120(10) 0.06380(18) 0.0521(6) Uani 1 1 d . . .
H43 H 0.1499 0.4365 -0.0006 0.063 Uiso 1 1 calc R . .
C44 C 0.14009(16) 0.42999(10) 0.13459(18) 0.0493(6) Uani 1 1 d . . .
C45 C 0.04630(17) 0.43605(10) 0.1106(2) 0.0539(6) Uani 1 1 d . . .
C46 C 0.18920(16) 0.42133(10) 0.23343(18) 0.0498(6) Uani 1 1 d . . .
C47 C 0.28914(17) 0.27418(12) 0.0882(2) 0.0656(8) Uani 1 1 d . . .
H47A H 0.3253 0.3065 0.1047 0.098 Uiso 1 1 calc R . .
H47B H 0.2476 0.2748 0.1241 0.098 Uiso 1 1 calc R . .
H47C H 0.2604 0.2746 0.0197 0.098 Uiso 1 1 calc R . .
C48 C 0.29812(17) 0.17040(11) 0.09215(19) 0.0658(8) Uani 1 1 d . . .
H48A H 0.3402 0.1414 0.0994 0.099 Uiso 1 1 calc R . .
H48B H 0.2611 0.1701 0.0268 0.099 Uiso 1 1 calc R . .
H48C H 0.2651 0.1641 0.1370 0.099 Uiso 1 1 calc R . .
C49 C 0.42287(18) 0.22724(13) 0.1545(2) 0.0624(7) Uani 1 1 d . . .
H49 H 0.4472 0.2627 0.1665 0.075 Uiso 1 1 calc R . .
C50 C 0.4788(3) 0.54744(18) 0.3482(3) 0.1291(16) Uani 1 1 d . . .
H50A H 0.4511 0.5786 0.3096 0.194 Uiso 1 1 calc R . .
H50B H 0.4950 0.5577 0.4158 0.194 Uiso 1 1 calc R . .
H50C H 0.4403 0.5162 0.3380 0.194 Uiso 1 1 calc R . .
C51 C 0.6079(2) 0.48929(19) 0.3732(3) 0.1318(17) Uani 1 1 d . . .
H51A H 0.5736 0.4615 0.3927 0.198 Uiso 1 1 d R . .
H51B H 0.6473 0.5052 0.4299 0.198 Uiso 1 1 d R . .
H51C H 0.6392 0.4723 0.3330 0.198 Uiso 1 1 d R . .
C52 C 0.5727(2) 0.55800(14) 0.2467(2) 0.0805(9) Uani 1 1 d . . .
H52 H 0.5356 0.5859 0.2146 0.097 Uiso 1 1 calc R . .
C53 C 0.3156(3) 0.56979(15) 0.8980(3) 0.1051(12) Uani 1 1 d . . .
H53A H 0.2723 0.5646 0.8374 0.158 Uiso 1 1 calc R . .
H53B H 0.3570 0.5402 0.9067 0.158 Uiso 1 1 calc R . .
H53C H 0.3433 0.6052 0.8974 0.158 Uiso 1 1 calc R . .
C54 C 0.3310(2) 0.57643(15) 1.0752(2) 0.0931(10) Uani 1 1 d . . .
H54A H 0.3488 0.6148 1.0845 0.140 Uiso 1 1 d R . .
H54B H 0.3804 0.5528 1.0855 0.140 Uiso 1 1 d R . .
H54C H 0.3001 0.5667 1.1208 0.140 Uiso 1 1 d R . .
C55 C 0.1944(2) 0.56431(11) 0.9617(2) 0.0687(8) Uani 1 1 d . . .
H55 H 0.1614 0.5597 0.8977 0.082 Uiso 1 1 calc R . .
C56 C 0.07410(17) 0.68483(11) 0.8336(2) 0.0648(7) Uani 1 1 d . . .
H56A H 0.1153 0.6551 0.8435 0.097 Uiso 1 1 calc R . .
H56B H 0.0384 0.6839 0.7676 0.097 Uiso 1 1 calc R . .
H56C H 0.0395 0.6801 0.8771 0.097 Uiso 1 1 calc R . .
C57 C 0.06835(17) 0.78881(11) 0.8284(2) 0.0661(8) Uani 1 1 d . . .
H57A H 0.1056 0.8207 0.8433 0.099 Uiso 1 1 calc R . .
H57B H 0.0279 0.7906 0.8656 0.099 Uiso 1 1 calc R . .
H57C H 0.0385 0.7888 0.7602 0.099 Uiso 1 1 calc R . .
C58 C 0.20084(17) 0.73985(12) 0.89316(19) 0.0607(7) Uani 1 1 d . . .
H58 H 0.2266 0.7749 0.9052 0.073 Uiso 1 1 calc R . .

loop_
_atom_site_aniso_label
_atom_site_aniso_U_11
_atom_site_aniso_U_22
_atom_site_aniso_U_33
_atom_site_aniso_U_23
_atom_site_aniso_U_13
_atom_site_aniso_U_12
O1 0.0528(11) 0.0692(14) 0.1017(16) -0.0017(11) 0.0009(11) -0.0084(10)
O2 0.0463(10) 0.0726(14) 0.0894(15) 0.0017(11) 0.0015(10) 0.0042(10)
O3 0.0466(10) 0.0583(12) 0.0738(13) 0.0040(9) 0.0053(9) 0.0095(9)
O4 0.0528(10) 0.0637(12) 0.0546(11) 0.0007(9) 0.0231(8) -0.0078(9)
O5 0.0528(11) 0.0856(15) 0.0714(13) -0.0002(11) 0.0194(10) -0.0092(10)
O6 0.0561(11) 0.0874(15) 0.0647(13) -0.0082(11) 0.0057(9) -0.0080(11)
O7 0.0546(12) 0.0735(15) 0.1100(18) 0.0024(12) -0.0001(11) 0.0030(10)
O8 0.0505(11) 0.0756(14) 0.0926(15) -0.0012(11) 0.0040(10) -0.0103(10)
O9 0.0556(11) 0.0583(12) 0.0730(13) -0.0035(9) 0.0071(9) -0.0161(9)
O10 0.0624(11) 0.0674(13) 0.0679(13) 0.0030(10) 0.0102(10) 0.0065(11)
O11 0.0609(12) 0.0733(14) 0.0747(13) -0.0112(10) 0.0231(10) -0.0007(10)
O12 0.0599(11) 0.0759(13) 0.0600(12) 0.0023(9) 0.0275(9) 0.0086(10)
O13 0.0564(12) 0.0672(14) 0.0967(16) -0.0016(11) 0.0025(10) -0.0045(10)
O14 0.0591(13) 0.1170(19) 0.0783(14) -0.0098(13) 0.0232(11) -0.0053(12)
O15 0.0661(12) 0.0794(14) 0.0674(13) 0.0062(11) 0.0175(10) 0.0117(10)
O16 0.0592(12) 0.0653(14) 0.0959(16) 0.0006(11) 0.0004(10) 0.0022(10)
N1 0.0488(13) 0.0557(14) 0.0506(13) -0.0052(10) 0.0100(10) -0.0109(10)
N2 0.0731(16) 0.0642(16) 0.0745(17) -0.0078(13) 0.0282(14) -0.0130(13)
N3 0.0772(17) 0.0603(15) 0.0711(17) 0.0025(12) 0.0291(14) 0.0077(13)
N4 0.0526(13) 0.0511(13) 0.0486(13) -0.0021(10) 0.0107(10) -0.0074(10)
C1 0.0508(16) 0.0634(19) 0.0532(16) -0.0008(14) 0.0095(13) -0.0073(14)
C2 0.0436(14) 0.0536(16) 0.0443(14) 0.0032(12) 0.0119(11) -0.0001(12)
C3 0.0536(16) 0.0489(16) 0.0477(15) 0.0004(12) 0.0138(12) -0.0039(12)
C4 0.0459(14) 0.0502(15) 0.0403(14) 0.0039(11) 0.0137(11) 0.0039(12)
C5 0.0588(17) 0.0507(16) 0.0542(16) 0.0051(12) 0.0169(12) 0.0059(13)
C6 0.0548(17) 0.0610(19) 0.0674(18) 0.0120(14) 0.0164(14) 0.0171(14)
C7 0.0439(15) 0.068(2) 0.0610(17) 0.0001(14) 0.0122(12) 0.0075(13)
C8 0.0443(14) 0.0528(16) 0.0539(16) -0.0053(12) 0.0151(11) 0.0016(12)
C9 0.0440(13) 0.0484(15) 0.0343(12) 0.0000(10) 0.0137(10) 0.0022(11)
C10 0.0458(14) 0.0462(15) 0.0375(13) -0.0005(10) 0.0126(10) 0.0008(11)
C11 0.0445(14) 0.0503(16) 0.0424(14) 0.0035(11) 0.0112(11) 0.0069(12)
C12 0.0456(13) 0.0485(15) 0.0488(15) 0.0030(11) 0.0119(11) 0.0015(11)
C13 0.0482(14) 0.0347(13) 0.0482(14) 0.0033(10) 0.0147(11) 0.0013(10)
C14 0.0501(15) 0.0382(14) 0.0506(15) 0.0032(11) 0.0200(12) 0.0001(11)
C15 0.0506(15) 0.0376(14) 0.0527(16) 0.0011(11) 0.0137(12) -0.0019(11)
C16 0.0521(16) 0.0405(15) 0.0647(18) 0.0025(13) 0.0103(14) -0.0035(12)
C17 0.0595(16) 0.0430(15) 0.0452(15) -0.0036(11) 0.0118(12) -0.0035(12)
C18 0.0587(16) 0.0356(13) 0.0513(15) -0.0014(11) 0.0199(13) 0.0007(11)
C19 0.077(2) 0.0567(17) 0.0511(16) -0.0048(13) 0.0290(14) -0.0031(14)
C20 0.078(2) 0.073(2) 0.072(2) -0.0073(16) 0.0442(17) -0.0024(16)
C21 0.0576(17) 0.071(2) 0.085(2) -0.0082(16) 0.0319(16) -0.0003(14)
C22 0.0522(16) 0.0548(16) 0.0611(17) -0.0045(13) 0.0215(13) 0.0025(12)
C23 0.0512(15) 0.0345(13) 0.0529(15) 0.0009(11) 0.0193(12) 0.0001(11)
C24 0.0498(16) 0.071(2) 0.0574(17) 0.0000(15) 0.0137(13) -0.0013(15)
C25 0.0476(14) 0.0558(17) 0.0456(14) -0.0015(12) 0.0145(11) -0.0039(12)
C26 0.0538(15) 0.0508(16) 0.0509(15) 0.0000(12) 0.0179(12) 0.0015(12)
C27 0.0477(14) 0.0526(16) 0.0394(13) -0.0024(11) 0.0175(11) -0.0066(12)
C28 0.0622(17) 0.0527(17) 0.0531(16) -0.0052(12) 0.0182(13) -0.0085(13)
C29 0.0581(18) 0.064(2) 0.0630(18) -0.0079(14) 0.0157(14) -0.0202(14)
C30 0.0449(15) 0.078(2) 0.0639(18) 0.0014(15) 0.0156(13) -0.0097(14)
C31 0.0485(15) 0.0593(17) 0.0532(16) 0.0038(13) 0.0158(12) -0.0056(13)
C32 0.0454(14) 0.0548(16) 0.0365(13) -0.0006(11) 0.0172(10) -0.0068(12)
C33 0.0500(15) 0.0528(16) 0.0367(13) 0.0006(11) 0.0156(11) -0.0043(12)
C34 0.0489(15) 0.0538(16) 0.0453(14) -0.0015(12) 0.0143(11) -0.0121(12)
C35 0.0568(15) 0.0536(16) 0.0503(15) -0.0028(12) 0.0183(12) -0.0070(12)
C36 0.0566(15) 0.0404(14) 0.0483(15) -0.0016(11) 0.0188(12) -0.0037(11)
C37 0.0571(16) 0.0358(14) 0.0536(16) -0.0022(11) 0.0215(13) -0.0064(11)
C38 0.0579(17) 0.0634(18) 0.0598(17) 0.0012(13) 0.0236(14) -0.0077(13)
C39 0.0612(18) 0.079(2) 0.079(2) 0.0030(17) 0.0347(16) -0.0043(15)
C40 0.089(2) 0.083(2) 0.066(2) 0.0052(16) 0.0441(18) -0.0017(18)
C41 0.080(2) 0.0600(18) 0.0535(17) 0.0012(13) 0.0273(15) 0.0001(15)
C42 0.0666(18) 0.0392(14) 0.0541(16) -0.0013(11) 0.0254(14) -0.0044(12)
C43 0.0654(17) 0.0398(14) 0.0501(15) 0.0010(11) 0.0148(13) -0.0001(12)
C44 0.0586(16) 0.0357(14) 0.0545(16) -0.0020(11) 0.0174(13) -0.0011(11)
C45 0.0619(17) 0.0364(14) 0.0619(18) -0.0029(12) 0.0150(15) 0.0000(12)
C46 0.0632(17) 0.0413(14) 0.0520(16) -0.0014(11) 0.0277(13) -0.0014(12)
C47 0.0577(17) 0.0678(19) 0.0693(19) -0.0068(15) 0.0147(14) 0.0019(14)
C48 0.0707(18) 0.0653(19) 0.0595(18) -0.0052(14) 0.0151(14) -0.0230(15)
C49 0.0579(18) 0.0616(19) 0.0646(18) -0.0070(15) 0.0122(14) -0.0120(15)
C50 0.128(3) 0.124(4) 0.166(4) -0.043(3) 0.092(3) -0.024(3)
C51 0.105(3) 0.110(3) 0.165(4) 0.052(3) 0.014(3) -0.007(2)
C52 0.079(2) 0.080(2) 0.076(2) -0.0020(18) 0.0102(18) -0.0003(18)
C53 0.146(3) 0.088(3) 0.111(3) 0.001(2) 0.086(3) 0.009(2)
C54 0.076(2) 0.109(3) 0.095(3) -0.017(2) 0.0259(19) -0.0088(19)
C55 0.085(2) 0.0545(18) 0.061(2) 0.0019(14) 0.0123(17) 0.0167(16)
C56 0.0654(17) 0.0627(18) 0.0634(18) -0.0022(14) 0.0138(14) -0.0165(14)
C57 0.0587(16) 0.0607(19) 0.0745(19) -0.0023(15) 0.0118(14) 0.0015(14)
C58 0.0538(18) 0.0598(18) 0.0632(18) -0.0027(14) 0.0081(14) -0.0090(14)

loop_
_atom_type_symbol
_atom_type_description
_atom_type_scat_dispersion_real
_atom_type_scat_dispersion_imag
_atom_type_scat_source
C C 0.0033 0.0016 'International Tables Vol C Tables 4.2.6.8 and 6.1.1.4'
H H 0.0000 0.0000 'International Tables Vol C Tables 4.2.6.8 and 6.1.1.4'
N N 0.0061 0.0033 'International Tables Vol C Tables 4.2.6.8 and 6.1.1.4'
O O 0.0106 0.0060 'International Tables Vol C Tables 4.2.6.8 and 6.1.1.4'

loop_
_geom_angle_atom_site_label_1
_geom_angle_atom_site_label_2
_geom_angle_atom_site_label_3
_geom_angle
_geom_angle_site_symmetry_1
_geom_angle_site_symmetry_3
_geom_angle_publ_flag
C1 O1 H1 109.5 . . ?
C11 O3 H3 109.5 . . ?
C14 O4 H4 109.5 . . ?
C16 O6 H6 109.5 . . ?
C24 O7 H7 109.5 . . ?
C34 O9 H9 109.5 . . ?
C45 O10 H10 109.5 . . ?
C46 O12 H12 109.5 . . ?
C49 N1 C47 120.8(2) . . ?
C49 N1 C48 120.7(2) . . ?
C47 N1 C48 118.5(2) . . ?
C52 N2 C51 121.2(3) . . ?
C52 N2 C50 120.5(3) . . ?
C51 N2 C50 118.3(3) . . ?
C55 N3 C54 119.8(3) . . ?
C55 N3 C53 121.7(3) . . ?
C54 N3 C53 118.3(3) . . ?
C58 N4 C57 121.4(2) . . ?
C58 N4 C56 120.1(2) . . ?
C57 N4 C56 118.4(2) . . ?
O2 C1 O1 122.7(2) . . ?
O2 C1 C2 122.9(3) . . ?
O1 C1 C2 114.4(2) . . ?
C3 C2 C11 119.5(2) . . ?
C3 C2 C1 120.4(2) . . ?
C11 C2 C1 120.1(2) . . ?
C2 C3 C4 121.3(2) . . ?
C2 C3 H3A 119.3 . . ?
C4 C3 H3A 119.3 . . ?
C3 C4 C5 121.4(2) . . ?
C3 C4 C9 118.8(2) . . ?
C5 C4 C9 119.7(2) . . ?
C6 C5 C4 121.6(2) . . ?
C6 C5 H5 119.2 . . ?
C4 C5 H5 119.2 . . ?
C5 C6 C7 118.8(2) . . ?
C5 C6 H6A 120.6 . . ?
C7 C6 H6A 120.6 . . ?
C8 C7 C6 122.0(2) . . ?
C8 C7 H7A 119.0 . . ?
C6 C7 H7A 119.0 . . ?
C7 C8 C9 120.9(2) . . ?
C7 C8 H8 119.5 . . ?
C9 C8 H8 119.5 . . ?
C8 C9 C4 117.0(2) . . ?
C8 C9 C10 122.7(2) . . ?
C4 C9 C10 120.3(2) . . ?
C11 C10 C9 117.9(2) . . ?
C11 C10 C12 120.4(2) . . ?
C9 C10 C12 121.6(2) . . ?
O3 C11 C10 118.3(2) . . ?
O3 C11 C2 119.7(2) . . ?
C10 C11 C2 122.0(2) . . ?
C13 C12 C10 116.04(19) . . ?
C13 C12 H12A 108.3 . . ?
C10 C12 H12A 108.3 . . ?
C13 C12 H12B 108.3 . . ?
C10 C12 H12B 108.3 . . ?
H12A C12 H12B 107.4 . . ?
C14 C13 C23 118.5(2) . . ?
C14 C13 C12 120.1(2) . . ?
C23 C13 C12 121.4(2) . . ?
O4 C14 C13 118.2(2) . . ?
O4 C14 C15 120.3(2) . . ?
C13 C14 C15 121.5(2) . . ?
C17 C15 C14 119.2(2) . . ?
C17 C15 C16 121.1(2) . . ?
C14 C15 C16 119.7(2) . . ?
O5 C16 O6 121.6(2) . . ?
O5 C16 C15 123.5(2) . . ?
O6 C16 C15 114.9(2) . . ?
C15 C17 C18 121.5(2) . . ?
C15 C17 H17 119.2 . . ?
C18 C17 H17 119.2 . . ?
C17 C18 C23 119.0(2) . . ?
C17 C18 C19 121.4(2) . . ?
C23 C18 C19 119.5(2) . . ?
C20 C19 C18 120.8(3) . . ?
C20 C19 H19 119.6 . . ?
C18 C19 H19 119.6 . . ?
C19 C20 C21 119.9(3) . . ?
C19 C20 H20 120.1 . . ?
C21 C20 H20 120.1 . . ?
C22 C21 C20 121.7(3) . . ?
C22 C21 H21 119.2 . . ?
C20 C21 H21 119.2 . . ?
C21 C22 C23 120.3(3) . . ?
C21 C22 H22 119.9 . . ?
C23 C22 H22 119.9 . . ?
C18 C23 C22 117.8(2) . . ?
C18 C23 C13 120.1(2) . . ?
C22 C23 C13 122.1(2) . . ?
O8 C24 O7 123.2(2) . . ?
O8 C24 C25 122.0(3) . . ?
O7 C24 C25 114.8(2) . . ?
C26 C25 C34 119.0(2) . . ?
C26 C25 C24 120.3(2) . . ?
C34 C25 C24 120.7(2) . . ?
C25 C26 C27 121.4(2) . . ?
C25 C26 H26 119.3 . . ?
C27 C26 H26 119.3 . . ?
C26 C27 C28 120.9(2) . . ?
C26 C27 C32 118.9(2) . . ?
C28 C27 C32 120.1(2) . . ?
C29 C28 C27 120.9(3) . . ?
C29 C28 H28 119.5 . . ?
C27 C28 H28 119.5 . . ?
C28 C29 C30 119.2(2) . . ?
C28 C29 H29 120.4 . . ?
C30 C29 H29 120.4 . . ?
C31 C30 C29 121.6(2) . . ?
C31 C30 H30 119.2 . . ?
C29 C30 H30 119.2 . . ?
C30 C31 C32 121.3(3) . . ?
C30 C31 H31 119.4 . . ?
C32 C31 H31 119.4 . . ?
C31 C32 C27 116.8(2) . . ?
C31 C32 C33 122.9(2) . . ?
C27 C32 C33 120.3(2) . . ?
C34 C33 C32 117.9(2) . . ?
C34 C33 C35 120.3(2) . . ?
C32 C33 C35 121.7(2) . . ?
O9 C34 C33 118.5(2) . . ?
O9 C34 C25 119.3(2) . . ?
C33 C34 C25 122.2(2) . . ?
C33 C35 C36 115.46(19) . . ?
C33 C35 H35A 108.4 . . ?
C36 C35 H35A 108.4 . . ?
C33 C35 H35B 108.4 . . ?
C36 C35 H35B 108.4 . . ?
H35A C35 H35B 107.5 . . ?
C46 C36 C37 118.6(2) . . ?
C46 C36 C35 120.0(2) . . ?
C37 C36 C35 121.4(2) . . ?
C38 C37 C42 117.4(2) . . ?
C38 C37 C36 122.4(2) . . ?
C42 C37 C36 120.2(2) . . ?
C39 C38 C37 121.1(3) . . ?
C39 C38 H38 119.5 . . ?
C37 C38 H38 119.5 . . ?
C38 C39 C40 120.8(3) . . ?
C38 C39 H39 119.6 . . ?
C40 C39 H39 119.6 . . ?
C41 C40 C39 120.0(3) . . ?
C41 C40 H40 120.0 . . ?
C39 C40 H40 120.0 . . ?
C40 C41 C42 120.9(3) . . ?
C40 C41 H41 119.5 . . ?
C42 C41 H41 119.5 . . ?
C43 C42 C41 121.4(2) . . ?
C43 C42 C37 118.8(2) . . ?
C41 C42 C37 119.8(2) . . ?
C44 C43 C42 121.9(2) . . ?
C44 C43 H43 119.0 . . ?
C42 C43 H43 119.0 . . ?
C43 C44 C46 118.7(2) . . ?
C43 C44 C45 121.4(2) . . ?
C46 C44 C45 119.9(2) . . ?
O11 C45 O10 122.8(2) . . ?
O11 C45 C44 123.0(3) . . ?
O10 C45 C44 114.2(2) . . ?
O12 C46 C36 118.2(2) . . ?
O12 C46 C44 120.2(2) . . ?
C36 C46 C44 121.5(2) . . ?
N1 C47 H47A 109.5 . . ?
N1 C47 H47B 109.5 . . ?
H47A C47 H47B 109.5 . . ?
N1 C47 H47C 109.5 . . ?
H47A C47 H47C 109.5 . . ?
H47B C47 H47C 109.5 . . ?
N1 C48 H48A 109.5 . . ?
N1 C48 H48B 109.5 . . ?
H48A C48 H48B 109.5 . . ?
N1 C48 H48C 109.5 . . ?
H48A C48 H48C 109.5 . . ?
H48B C48 H48C 109.5 . . ?
O13 C49 N1 124.6(3) . . ?
O13 C49 H49 117.7 . . ?
N1 C49 H49 117.7 . . ?
N2 C50 H50A 109.5 . . ?
N2 C50 H50B 109.5 . . ?
H50A C50 H50B 109.5 . . ?
N2 C50 H50C 109.5 . . ?
H50A C50 H50C 109.5 . . ?
H50B C50 H50C 109.5 . . ?
N2 C51 H51A 109.5 . . ?
N2 C51 H51B 109.5 . . ?
H51A C51 H51B 109.5 . . ?
N2 C51 H51C 109.5 . . ?
H51A C51 H51C 109.5 . . ?
H51B C51 H51C 109.5 . . ?
O14 C52 N2 124.8(3) . . ?
O14 C52 H52 117.6 . . ?
N2 C52 H52 117.6 . . ?
N3 C53 H53A 109.5 . . ?
N3 C53 H53B 109.5 . . ?
H53A C53 H53B 109.5 . . ?
N3 C53 H53C 109.5 . . ?
H53A C53 H53C 109.5 . . ?
H53B C53 H53C 109.5 . . ?
N3 C54 H54A 109.5 . . ?
N3 C54 H54B 109.5 . . ?
H54A C54 H54B 109.5 . . ?
N3 C54 H54C 109.5 . . ?
H54A C54 H54C 109.5 . . ?
H54B C54 H54C 109.5 . . ?
O15 C55 N3 125.2(3) . . ?
O15 C55 H55 117.4 . . ?
N3 C55 H55 117.4 . . ?
N4 C56 H56A 109.5 . . ?
N4 C56 H56B 109.5 . . ?
H56A C56 H56B 109.5 . . ?
N4 C56 H56C 109.5 . . ?
H56A C56 H56C 109.5 . . ?
H56B C56 H56C 109.5 . . ?
N4 C57 H57A 109.5 . . ?
N4 C57 H57B 109.5 . . ?
H57A C57 H57B 109.5 . . ?
N4 C57 H57C 109.5 . . ?
H57A C57 H57C 109.5 . . ?
H57B C57 H57C 109.5 . . ?
O16 C58 N4 124.7(3) . . ?
O16 C58 H58 117.6 . . ?
N4 C58 H58 117.6 . . ?

loop_
_geom_bond_atom_site_label_1
_geom_bond_atom_site_label_2
_geom_bond_distance
_geom_bond_site_symmetry_2
_geom_bond_publ_flag
O1 C1 1.309(3) . ?
O1 H1 0.8200 . ?
O2 C1 1.222(3) . ?
O3 C11 1.365(3) . ?
O3 H3 0.8200 . ?
O4 C14 1.357(3) . ?
O4 H4 0.8200 . ?
O5 C16 1.224(3) . ?
O6 C16 1.326(3) . ?
O6 H6 0.8200 . ?
O7 C24 1.297(3) . ?
O7 H7 0.8200 . ?
O8 C24 1.231(3) . ?
O9 C34 1.365(3) . ?
O9 H9 0.8200 . ?
O10 C45 1.312(3) . ?
O10 H10 0.8200 . ?
O11 C45 1.226(3) . ?
O12 C46 1.353(3) . ?
O12 H12 0.8200 . ?
O13 C49 1.235(3) . ?
O14 C52 1.242(4) . ?
O15 C55 1.239(3) . ?
O16 C58 1.233(3) . ?
N1 C49 1.314(3) . ?
N1 C47 1.444(3) . ?
N1 C48 1.446(3) . ?
N2 C52 1.322(4) . ?
N2 C51 1.422(4) . ?
N2 C50 1.449(4) . ?
N3 C55 1.303(4) . ?
N3 C54 1.443(4) . ?
N3 C53 1.451(4) . ?
N4 C58 1.311(3) . ?
N4 C57 1.442(3) . ?
N4 C56 1.451(3) . ?
C1 C2 1.479(3) . ?
C2 C3 1.365(3) . ?
C2 C11 1.415(3) . ?
C3 C4 1.399(3) . ?
C3 H3A 0.9300 . ?
C4 C5 1.414(3) . ?
C4 C9 1.422(3) . ?
C5 C6 1.351(3) . ?
C5 H5 0.9300 . ?
C6 C7 1.398(4) . ?
C6 H6A 0.9300 . ?
C7 C8 1.360(3) . ?
C7 H7A 0.9300 . ?
C8 C9 1.418(3) . ?
C8 H8 0.9300 . ?
C9 C10 1.427(3) . ?
C10 C11 1.378(3) . ?
C10 C12 1.523(3) . ?
C12 C13 1.518(3) . ?
C12 H12A 0.9700 . ?
C12 H12B 0.9700 . ?
C13 C14 1.375(3) . ?
C13 C23 1.427(3) . ?
C14 C15 1.429(3) . ?
C15 C17 1.367(3) . ?
C15 C16 1.470(3) . ?
C17 C18 1.401(3) . ?
C17 H17 0.9300 . ?
C18 C23 1.420(3) . ?
C18 C19 1.421(3) . ?
C19 C20 1.347(4) . ?
C19 H19 0.9300 . ?
C20 C21 1.398(4) . ?
C20 H20 0.9300 . ?
C21 C22 1.361(4) . ?
C21 H21 0.9300 . ?
C22 C23 1.421(3) . ?
C22 H22 0.9300 . ?
C24 C25 1.474(3) . ?
C25 C26 1.373(3) . ?
C25 C34 1.419(3) . ?
C26 C27 1.402(3) . ?
C26 H26 0.9300 . ?
C27 C28 1.413(3) . ?
C27 C32 1.421(3) . ?
C28 C29 1.352(3) . ?
C28 H28 0.9300 . ?
C29 C30 1.394(4) . ?
C29 H29 0.9300 . ?
C30 C31 1.359(3) . ?
C30 H30 0.9300 . ?
C31 C32 1.409(3) . ?
C31 H31 0.9300 . ?
C32 C33 1.428(3) . ?
C33 C34 1.380(3) . ?
C33 C35 1.518(3) . ?
C35 C36 1.520(3) . ?
C35 H35A 0.9700 . ?
C35 H35B 0.9700 . ?
C36 C46 1.377(3) . ?
C36 C37 1.424(3) . ?
C37 C38 1.415(3) . ?
C37 C42 1.420(3) . ?
C38 C39 1.363(4) . ?
C38 H38 0.9300 . ?
C39 C40 1.404(4) . ?
C39 H39 0.9300 . ?
C40 C41 1.346(4) . ?
C40 H40 0.9300 . ?
C41 C42 1.414(3) . ?
C41 H41 0.9300 . ?
C42 C43 1.400(3) . ?
C43 C44 1.369(3) . ?
C43 H43 0.9300 . ?
C44 C46 1.431(3) . ?
C44 C45 1.478(3) . ?
C47 H47A 0.9600 . ?
C47 H47B 0.9600 . ?
C47 H47C 0.9600 . ?
C48 H48A 0.9600 . ?
C48 H48B 0.9600 . ?
C48 H48C 0.9600 . ?
C49 H49 0.9300 . ?
C50 H50A 0.9600 . ?
C50 H50B 0.9600 . ?
C50 H50C 0.9600 . ?
C51 H51A 0.9600 . ?
C51 H51B 0.9600 . ?
C51 H51C 0.9600 . ?
C52 H52 0.9300 . ?
C53 H53A 0.9600 . ?
C53 H53B 0.9600 . ?
C53 H53C 0.9600 . ?
C54 H54A 0.9600 . ?
C54 H54B 0.9600 . ?
C54 H54C 0.9600 . ?
C55 H55 0.9300 . ?
C56 H56A 0.9600 . ?
C56 H56B 0.9600 . ?
C56 H56C 0.9600 . ?
C57 H57A 0.9600 . ?
C57 H57B 0.9600 . ?
C57 H57C 0.9600 . ?
C58 H58 0.9300 . ?

loop_
_geom_torsion_atom_site_label_1
_geom_torsion_atom_site_label_2
_geom_torsion_atom_site_label_3
_geom_torsion_atom_site_label_4
_geom_torsion
_geom_torsion_site_symmetry_1
_geom_torsion_site_symmetry_2
_geom_torsion_site_symmetry_3
_geom_torsion_site_symmetry_4
_geom_torsion_publ_flag
O2 C1 C2 C3 177.9(2) . . . . ?
O1 C1 C2 C3 -2.7(4) . . . . ?
O2 C1 C2 C11 -4.0(4) . . . . ?
O1 C1 C2 C11 175.4(2) . . . . ?
C11 C2 C3 C4 -1.7(4) . . . . ?
C1 C2 C3 C4 176.4(2) . . . . ?
C2 C3 C4 C5 -178.9(2) . . . . ?
C2 C3 C4 C9 -1.3(3) . . . . ?
C3 C4 C5 C6 176.6(2) . . . . ?
C9 C4 C5 C6 -0.9(4) . . . . ?
C4 C5 C6 C7 -1.5(4) . . . . ?
C5 C6 C7 C8 1.6(4) . . . . ?
C6 C7 C8 C9 0.8(4) . . . . ?
C7 C8 C9 C4 -3.2(3) . . . . ?
C7 C8 C9 C10 178.5(2) . . . . ?
C3 C4 C9 C8 -174.4(2) . . . . ?
C5 C4 C9 C8 3.3(3) . . . . ?
C3 C4 C9 C10 4.0(3) . . . . ?
C5 C4 C9 C10 -178.4(2) . . . . ?
C8 C9 C10 C11 174.8(2) . . . . ?
C4 C9 C10 C11 -3.5(3) . . . . ?
C8 C9 C10 C12 -2.1(3) . . . . ?
C4 C9 C10 C12 179.7(2) . . . . ?
C9 C10 C11 O3 -179.42(19) . . . . ?
C12 C10 C11 O3 -2.5(3) . . . . ?
C9 C10 C11 C2 0.4(3) . . . . ?
C12 C10 C11 C2 177.3(2) . . . . ?
C3 C2 C11 O3 -178.0(2) . . . . ?
C1 C2 C11 O3 3.9(3) . . . . ?
C3 C2 C11 C10 2.2(4) . . . . ?
C1 C2 C11 C10 -175.9(2) . . . . ?
C11 C10 C12 C13 122.4(2) . . . . ?
C9 C10 C12 C13 -60.8(3) . . . . ?
C10 C12 C13 C14 113.1(2) . . . . ?
C10 C12 C13 C23 -66.5(3) . . . . ?
C23 C13 C14 O4 -176.31(19) . . . . ?
C12 C13 C14 O4 4.0(3) . . . . ?
C23 C13 C14 C15 6.0(3) . . . . ?
C12 C13 C14 C15 -173.7(2) . . . . ?
O4 C14 C15 C17 178.4(2) . . . . ?
C13 C14 C15 C17 -4.0(3) . . . . ?
O4 C14 C15 C16 -5.1(3) . . . . ?
C13 C14 C15 C16 172.6(2) . . . . ?
C17 C15 C16 O5 179.8(2) . . . . ?
C14 C15 C16 O5 3.3(4) . . . . ?
C17 C15 C16 O6 0.9(3) . . . . ?
C14 C15 C16 O6 -175.6(2) . . . . ?
C14 C15 C17 C18 -0.1(3) . . . . ?
C16 C15 C17 C18 -176.6(2) . . . . ?
C15 C17 C18 C23 1.8(3) . . . . ?
C15 C17 C18 C19 179.9(2) . . . . ?
C17 C18 C19 C20 -179.2(2) . . . . ?
C23 C18 C19 C20 -1.1(4) . . . . ?
C18 C19 C20 C21 0.0(4) . . . . ?
C19 C20 C21 C22 0.9(4) . . . . ?
C20 C21 C22 C23 -0.6(4) . . . . ?
C17 C18 C23 C22 179.5(2) . . . . ?
C19 C18 C23 C22 1.3(3) . . . . ?
C17 C18 C23 C13 0.3(3) . . . . ?
C19 C18 C23 C13 -177.9(2) . . . . ?
C21 C22 C23 C18 -0.5(3) . . . . ?
C21 C22 C23 C13 178.7(2) . . . . ?
C14 C13 C23 C18 -4.1(3) . . . . ?
C12 C13 C23 C18 175.5(2) . . . . ?
C14 C13 C23 C22 176.7(2) . . . . ?
C12 C13 C23 C22 -3.6(3) . . . . ?
O8 C24 C25 C26 177.2(2) . . . . ?
O7 C24 C25 C26 -2.9(4) . . . . ?
O8 C24 C25 C34 -3.2(4) . . . . ?
O7 C24 C25 C34 176.7(2) . . . . ?
C34 C25 C26 C27 -2.9(4) . . . . ?
C24 C25 C26 C27 176.7(2) . . . . ?
C25 C26 C27 C28 -178.7(2) . . . . ?
C25 C26 C27 C32 -0.6(3) . . . . ?
C26 C27 C28 C29 176.0(2) . . . . ?
C32 C27 C28 C29 -2.1(4) . . . . ?
C27 C28 C29 C30 -0.7(4) . . . . ?
C28 C29 C30 C31 1.8(4) . . . . ?
C29 C30 C31 C32 -0.1(4) . . . . ?
C30 C31 C32 C27 -2.5(3) . . . . ?
C30 C31 C32 C33 178.8(2) . . . . ?
C26 C27 C32 C31 -174.5(2) . . . . ?
C28 C27 C32 C31 3.6(3) . . . . ?
C26 C27 C32 C33 4.2(3) . . . . ?
C28 C27 C32 C33 -177.7(2) . . . . ?
C31 C32 C33 C34 174.4(2) . . . . ?
C27 C32 C33 C34 -4.3(3) . . . . ?
C31 C32 C33 C35 -3.1(3) . . . . ?
C27 C32 C33 C35 178.2(2) . . . . ?
C32 C33 C34 O9 -178.9(2) . . . . ?
C35 C33 C34 O9 -1.4(3) . . . . ?
C32 C33 C34 C25 0.8(3) . . . . ?
C35 C33 C34 C25 178.3(2) . . . . ?
C26 C25 C34 O9 -177.5(2) . . . . ?
C24 C25 C34 O9 2.9(4) . . . . ?
C26 C25 C34 C33 2.8(4) . . . . ?
C24 C25 C34 C33 -176.8(2) . . . . ?
C34 C33 C35 C36 122.2(2) . . . . ?
C32 C33 C35 C36 -60.4(3) . . . . ?
C33 C35 C36 C46 114.7(2) . . . . ?
C33 C35 C36 C37 -65.3(3) . . . . ?
C46 C36 C37 C38 175.8(2) . . . . ?
C35 C36 C37 C38 -4.3(3) . . . . ?
C46 C36 C37 C42 -4.0(3) . . . . ?
C35 C36 C37 C42 175.9(2) . . . . ?
C42 C37 C38 C39 -0.1(4) . . . . ?
C36 C37 C38 C39 -179.9(2) . . . . ?
C37 C38 C39 C40 0.2(4) . . . . ?
C38 C39 C40 C41 -0.3(5) . . . . ?
C39 C40 C41 C42 0.4(4) . . . . ?
C40 C41 C42 C43 -179.2(3) . . . . ?
C40 C41 C42 C37 -0.3(4) . . . . ?
C38 C37 C42 C43 179.1(2) . . . . ?
C36 C37 C42 C43 -1.1(3) . . . . ?
C38 C37 C42 C41 0.2(3) . . . . ?
C36 C37 C42 C41 180.0(2) . . . . ?
C41 C42 C43 C44 -177.7(2) . . . . ?
C37 C42 C43 C44 3.4(3) . . . . ?
C42 C43 C44 C46 -0.5(3) . . . . ?
C42 C43 C44 C45 -179.0(2) . . . . ?
C43 C44 C45 O11 -174.7(2) . . . . ?
C46 C44 C45 O11 6.8(4) . . . . ?
C43 C44 C45 O10 6.4(3) . . . . ?
C46 C44 C45 O10 -172.1(2) . . . . ?
C37 C36 C46 O12 -176.4(2) . . . . ?
C35 C36 C46 O12 3.7(3) . . . . ?
C37 C36 C46 C44 7.1(3) . . . . ?
C35 C36 C46 C44 -172.9(2) . . . . ?
C43 C44 C46 O12 178.6(2) . . . . ?
C45 C44 C46 O12 -2.9(3) . . . . ?
C43 C44 C46 C36 -4.9(3) . . . . ?
C45 C44 C46 C36 173.6(2) . . . . ?
C47 N1 C49 O13 178.2(3) . . . . ?
C48 N1 C49 O13 0.7(4) . . . . ?
C51 N2 C52 O14 0.4(5) . . . . ?
C50 N2 C52 O14 179.7(3) . . . . ?
C54 N3 C55 O15 -0.4(4) . . . . ?
C53 N3 C55 O15 -176.5(3) . . . . ?
C57 N4 C58 O16 179.0(3) . . . . ?
C56 N4 C58 O16 1.1(4) . . . . ?
